data_7007994
loop_
_publ_author_name
'B\'eni, Zolt\'an'
'Ros, Renzo'
'Tassan, Augusto'
'Scopelliti, Rosario'
'Roulet, Raymond'

_publ_section_title
;
 Oxidative addition of iodo-acetonitrile and of elemental halogens to
 [Pt3(mu-CO)3(PCy3)3].
;
_journal_issue 2
_journal_name_full 'Dalton transactions (Cambridge, England : 2003)'
_journal_page_first 315
_journal_page_last 325
_journal_paper_doi 10.1039/b415311a
_journal_year 2005
_chemical_formula_moiety 'C21 H35 I N O P Pt'
_chemical_formula_sum 'C21 H35 I N O P Pt'
_chemical_formula_weight 670.46
_chemical_name_systematic
;
?
;
_space_group_IT_number 14
_symmetry_cell_setting monoclinic
_symmetry_space_group_name_Hall '-P 2ybc'
_symmetry_space_group_name_H-M 'P 1 21/c 1'
_atom_sites_solution_hydrogens geom
_atom_sites_solution_primary direct
_atom_sites_solution_secondary difmap
_audit_creation_method SHELXL-97
_cell_angle_alpha 90.00
_cell_angle_beta 91.247(18)
_cell_angle_gamma 90.00
_cell_formula_units_Z 4
_cell_length_a 9.502(3)
_cell_length_b 12.714(4)
_cell_length_c 18.871(2)
_cell_measurement_reflns_used 2544
_cell_measurement_temperature 140(2)
_cell_measurement_theta_max 23.20095
_cell_measurement_theta_min 1.91695
_cell_volume 2279.2(10)
_computing_cell_refinement 'Oxford Diffraction, CrysAlis RED'
_computing_data_collection 'marresearch, mar345'
_computing_data_reduction 'Bruker SHELXTL'
_computing_molecular_graphics 'Bruker SHELXTL'
_computing_publication_material 'Bruker SHELXTL'
_computing_structure_refinement 'SHELXL-97 (Sheldrick, 1997)'
_computing_structure_solution 'SHELXS-97 (Sheldrick, 1990)'
_diffrn_ambient_temperature 140(2)
_diffrn_measured_fraction_theta_full 0.995
_diffrn_measured_fraction_theta_max 0.995
_diffrn_measurement_device_type 'marrsearch, mar345'
_diffrn_measurement_method '60 images with deltaphi = 3 deg. and exp. time = 180 sec.'
_diffrn_radiation_monochromator graphite
_diffrn_radiation_source 'fine-focus sealed tube'
_diffrn_radiation_type MoK\a
_diffrn_radiation_wavelength 0.71070
_diffrn_reflns_av_R_equivalents 0.0926
_diffrn_reflns_av_sigmaI/netI 0.0648
_diffrn_reflns_limit_h_max 11
_diffrn_reflns_limit_h_min -11
_diffrn_reflns_limit_k_max 15
_diffrn_reflns_limit_k_min -15
_diffrn_reflns_limit_l_max 22
_diffrn_reflns_limit_l_min -22
_diffrn_reflns_number 13172
_diffrn_reflns_theta_full 25.02
_diffrn_reflns_theta_max 25.02
_diffrn_reflns_theta_min 3.01
_exptl_absorpt_coefficient_mu 7.592
_exptl_absorpt_correction_T_max 0.640
_exptl_absorpt_correction_T_min 0.168
_exptl_absorpt_correction_type refdelf
_exptl_absorpt_process_details
;
(See: Walker, N. & Stuart, D. (1983) Acta Cryst. A39, 158-166)
;
_exptl_crystal_colour yellow
_exptl_crystal_density_diffrn 1.954
_exptl_crystal_density_method 'not measured'
_exptl_crystal_description prismatic
_exptl_crystal_F_000 1288
_exptl_crystal_size_max 0.19
_exptl_crystal_size_mid 0.13
_exptl_crystal_size_min 0.10
_refine_diff_density_max 1.691
_refine_diff_density_min -2.511
_refine_diff_density_rms 0.255
_refine_ls_extinction_coef 0.0007(2)
_refine_ls_extinction_expression Fc^*^=kFc[1+0.001xFc^2^\l^3^/sin(2\q)]^-1/4^
_refine_ls_extinction_method SHELXL
_refine_ls_goodness_of_fit_ref 1.112
_refine_ls_hydrogen_treatment mixed
_refine_ls_matrix_type full
_refine_ls_number_parameters 236
_refine_ls_number_reflns 4000
_refine_ls_number_restraints 0
_refine_ls_restrained_S_all 1.112
_refine_ls_R_factor_all 0.0769
_refine_ls_R_factor_gt 0.0676
_refine_ls_shift/su_max 0.000
_refine_ls_shift/su_mean 0.000
_refine_ls_structure_factor_coef Fsqd
_refine_ls_weighting_details 'calc w=1/[\s^2^(Fo^2^)+(0.0799P)^2^+36.5716P] where P=(Fo^2^+2Fc^2^)/3'
_refine_ls_weighting_scheme calc
_refine_ls_wR_factor_gt 0.1734
_refine_ls_wR_factor_ref 0.1809
_reflns_number_gt 3341
_reflns_number_total 4000
_reflns_threshold_expression >2sigma(I)
_cod_data_source_file b415311a.txt
_cod_data_source_block roulet8
_cod_depositor_comments
;
The following automatic conversions were performed:
'_symmetry_cell_setting' value 'Monoclinic' changed to 'monoclinic'
according to '/home/saulius/struct/CIF-dictionaries/cif_core.dic'
dictionary named 'cif_core.dic' version 2.4.1 from 2010-06-29.

Automatic conversion script
Id: cif_fix_enum 1527 2010-12-29 10:47:43Z saulius 
;
_cod_original_cell_volume 2279.1(11)
_cod_original_sg_symbol_H-M P2(1)/c
_cod_database_code 7007994

loop_
_symmetry_equiv_pos_as_xyz
'x, y, z'
'-x, y+1/2, -z+1/2'
'-x, -y, -z'
'x, -y-1/2, z-1/2'

loop_
_atom_site_label
_atom_site_type_symbol
_atom_site_fract_x
_atom_site_fract_y
_atom_site_fract_z
_atom_site_U_iso_or_equiv
_atom_site_adp_type
_atom_site_occupancy
_atom_site_symmetry_multiplicity
_atom_site_calc_flag
_atom_site_refinement_flags
_atom_site_disorder_assembly
_atom_site_disorder_group
Pt1 Pt 0.18770(5) -0.11755(4) 0.12374(3) 0.0376(2) Uani 1 1 d . . .
I1 I 0.23921(12) -0.29922(8) 0.06077(5) 0.0528(3) Uani 1 1 d . . .
P1 P 0.1399(3) 0.0419(3) 0.17520(17) 0.0346(7) Uani 1 1 d . . .
O1 O -0.1058(12) -0.2044(8) 0.1342(6) 0.053(3) Uani 1 1 d . . .
N1 N 0.5637(15) -0.1878(11) 0.2003(8) 0.058(3) Uani 1 1 d . . .
C1 C -0.0009(16) -0.1702(10) 0.1302(8) 0.043(3) Uani 1 1 d . . .
C2 C 0.4123(13) -0.0868(11) 0.1142(6) 0.038(3) Uani 1 1 d . . .
H2A H 0.4420 -0.1068 0.0661 0.045 Uiso 1 1 calc R . .
H2B H 0.4299 -0.0105 0.1202 0.045 Uiso 1 1 calc R . .
C3 C 0.4883(16) -0.1390(11) 0.1613(9) 0.048(4) Uani 1 1 d . . .
C4 C 0.2255(14) 0.1534(11) 0.1322(7) 0.040(3) Uani 1 1 d . . .
H4 H 0.3268 0.1478 0.1473 0.048 Uiso 1 1 calc R . .
C5 C 0.2267(17) 0.1465(11) 0.0486(8) 0.047(3) Uani 1 1 d . . .
H5A H 0.2564 0.0754 0.0337 0.056 Uiso 1 1 calc R . .
H5B H 0.1312 0.1602 0.0287 0.056 Uiso 1 1 calc R . .
C6 C 0.3298(18) 0.2289(12) 0.0219(8) 0.054(4) Uani 1 1 d . . .
H6A H 0.3321 0.2262 -0.0305 0.064 Uiso 1 1 calc R . .
H6B H 0.4256 0.2132 0.0407 0.064 Uiso 1 1 calc R . .
C7 C 0.285(2) 0.3403(15) 0.0459(9) 0.065(5) Uani 1 1 d . . .
H7A H 0.3535 0.3930 0.0292 0.078 Uiso 1 1 calc R . .
H7B H 0.1914 0.3577 0.0253 0.078 Uiso 1 1 calc R . .
C8 C 0.280(2) 0.3425(15) 0.1266(11) 0.072(5) Uani 1 1 d . . .
H8A H 0.3759 0.3296 0.1463 0.086 Uiso 1 1 calc R . .
H8B H 0.2507 0.4135 0.1419 0.086 Uiso 1 1 calc R . .
C9 C 0.1810(15) 0.2624(9) 0.1564(7) 0.040(3) Uani 1 1 d . . .
H9A H 0.0836 0.2771 0.1395 0.048 Uiso 1 1 calc R . .
H9B H 0.1836 0.2660 0.2088 0.048 Uiso 1 1 calc R . .
C10 C 0.1954(14) 0.0499(10) 0.2690(7) 0.037(3) Uani 1 1 d . . .
H10 H 0.1572 0.1168 0.2889 0.044 Uiso 1 1 calc R . .
C11 C 0.3562(14) 0.0501(12) 0.2811(7) 0.042(3) Uani 1 1 d . . .
H11A H 0.3965 -0.0146 0.2604 0.051 Uiso 1 1 calc R . .
H11B H 0.3973 0.1113 0.2565 0.051 Uiso 1 1 calc R . .
C12 C 0.3951(15) 0.0553(12) 0.3596(7) 0.044(3) Uani 1 1 d . . .
H12A H 0.4987 0.0519 0.3657 0.053 Uiso 1 1 calc R . .
H12B H 0.3630 0.1232 0.3791 0.053 Uiso 1 1 calc R . .
C13 C 0.3289(18) -0.0342(12) 0.4004(8) 0.050(3) Uani 1 1 d . . .
H13A H 0.3710 -0.1016 0.3854 0.060 Uiso 1 1 calc R . .
H13B H 0.3498 -0.0250 0.4516 0.060 Uiso 1 1 calc R . .
C14 C 0.1721(17) -0.0385(14) 0.3882(8) 0.053(4) Uani 1 1 d . . .
H14A H 0.1288 0.0244 0.4096 0.064 Uiso 1 1 calc R . .
H14B H 0.1343 -0.1014 0.4122 0.064 Uiso 1 1 calc R . .
C15 C 0.1319(16) -0.0429(12) 0.3105(7) 0.046(3) Uani 1 1 d . . .
H15A H 0.0281 -0.0411 0.3051 0.056 Uiso 1 1 calc R . .
H15B H 0.1654 -0.1099 0.2902 0.056 Uiso 1 1 calc R . .
C16 C -0.0546(14) 0.0602(10) 0.1758(7) 0.038(3) Uani 1 1 d . . .
H16 H -0.0942 -0.0083 0.1920 0.045 Uiso 1 1 calc R . .
C17 C -0.1123(15) 0.1443(12) 0.2263(8) 0.045(3) Uani 1 1 d . . .
H17A H -0.0740 0.1326 0.2749 0.054 Uiso 1 1 calc R . .
H17B H -0.0832 0.2152 0.2106 0.054 Uiso 1 1 calc R . .
C18 C -0.2706(15) 0.1369(12) 0.2261(8) 0.046(3) Uani 1 1 d . . .
H18A H -0.3088 0.1908 0.2583 0.056 Uiso 1 1 calc R . .
H18B H -0.2990 0.0668 0.2436 0.056 Uiso 1 1 calc R . .
C19 C -0.3320(15) 0.1539(11) 0.1504(8) 0.044(3) Uani 1 1 d . . .
H19A H -0.4358 0.1474 0.1507 0.053 Uiso 1 1 calc R . .
H19B H -0.3084 0.2255 0.1338 0.053 Uiso 1 1 calc R . .
C20 C -0.2729(15) 0.0744(12) 0.1015(7) 0.045(3) Uani 1 1 d . . .
H20A H -0.3110 0.0872 0.0530 0.054 Uiso 1 1 calc R . .
H20B H -0.3035 0.0035 0.1163 0.054 Uiso 1 1 calc R . .
C21 C -0.1141(14) 0.0773(10) 0.1001(7) 0.039(3) Uani 1 1 d . . .
H21A H -0.0824 0.1461 0.0818 0.047 Uiso 1 1 calc R . .
H21B H -0.0793 0.0215 0.0684 0.047 Uiso 1 1 calc R . .

loop_
_atom_site_aniso_label
_atom_site_aniso_U_11
_atom_site_aniso_U_22
_atom_site_aniso_U_33
_atom_site_aniso_U_23
_atom_site_aniso_U_13
_atom_site_aniso_U_12
Pt1 0.0387(3) 0.0345(3) 0.0397(3) -0.00146(19) 0.0007(2) 0.0020(2)
I1 0.0629(7) 0.0425(5) 0.0528(6) -0.0107(4) -0.0021(4) 0.0083(4)
P1 0.0307(16) 0.0346(16) 0.0385(16) 0.0004(13) 0.0024(12) 0.0010(12)
O1 0.047(7) 0.042(5) 0.070(7) 0.003(5) 0.001(5) -0.007(5)
N1 0.057(8) 0.051(8) 0.064(8) 0.005(6) -0.011(7) 0.001(6)
C1 0.047(9) 0.023(6) 0.060(9) -0.005(6) 0.005(6) 0.008(6)
C2 0.036(7) 0.046(7) 0.031(6) 0.000(5) 0.006(5) -0.022(6)
C3 0.048(8) 0.032(7) 0.064(9) -0.014(7) 0.021(7) -0.007(6)
C4 0.034(7) 0.046(7) 0.040(7) -0.003(6) 0.001(5) -0.009(6)
C5 0.058(9) 0.033(7) 0.049(8) -0.006(6) 0.003(7) -0.003(6)
C6 0.060(10) 0.054(9) 0.046(8) 0.008(7) 0.000(7) -0.012(7)
C7 0.074(12) 0.067(11) 0.054(10) 0.027(8) -0.001(8) -0.010(9)
C8 0.088(14) 0.050(10) 0.078(12) 0.011(9) 0.000(10) -0.027(10)
C9 0.054(8) 0.025(6) 0.040(7) 0.001(5) 0.005(6) 0.004(5)
C10 0.038(7) 0.034(6) 0.038(6) -0.002(5) -0.005(5) -0.001(5)
C11 0.035(7) 0.048(8) 0.044(7) -0.014(6) 0.000(5) -0.005(6)
C12 0.040(8) 0.050(8) 0.043(7) 0.001(6) -0.009(6) -0.004(6)
C13 0.067(10) 0.041(7) 0.041(7) 0.006(6) -0.007(6) -0.005(7)
C14 0.054(9) 0.058(9) 0.047(8) 0.015(7) 0.004(6) -0.017(7)
C15 0.042(8) 0.054(8) 0.043(7) 0.011(6) -0.004(6) -0.007(6)
C16 0.035(7) 0.033(6) 0.045(7) 0.002(5) 0.002(5) -0.003(5)
C17 0.038(7) 0.053(8) 0.044(7) -0.008(6) -0.001(6) 0.005(6)
C18 0.036(7) 0.049(8) 0.054(8) -0.010(6) -0.001(6) 0.004(6)
C19 0.034(7) 0.040(7) 0.058(8) -0.001(6) -0.006(6) -0.001(6)
C20 0.041(8) 0.053(8) 0.041(7) 0.002(6) -0.005(6) 0.002(6)
C21 0.041(7) 0.034(6) 0.042(7) -0.004(5) -0.002(5) 0.002(5)

loop_
_atom_type_symbol
_atom_type_description
_atom_type_scat_dispersion_real
_atom_type_scat_dispersion_imag
_atom_type_scat_source
C C 0.0033 0.0016 'International Tables Vol C Tables 4.2.6.8 and 6.1.1.4'
H H 0.0000 0.0000 'International Tables Vol C Tables 4.2.6.8 and 6.1.1.4'
N N 0.0061 0.0033 'International Tables Vol C Tables 4.2.6.8 and 6.1.1.4'
O O 0.0106 0.0060 'International Tables Vol C Tables 4.2.6.8 and 6.1.1.4'
P P 0.1023 0.0942 'International Tables Vol C Tables 4.2.6.8 and 6.1.1.4'
I I -0.4742 1.8119 'International Tables Vol C Tables 4.2.6.8 and 6.1.1.4'
Pt Pt -1.7033 8.3905 'International Tables Vol C Tables 4.2.6.8 and 6.1.1.4'

loop_
_geom_angle_atom_site_label_1
_geom_angle_atom_site_label_2
_geom_angle_atom_site_label_3
_geom_angle
_geom_angle_site_symmetry_1
_geom_angle_site_symmetry_3
_geom_angle_publ_flag
C1 Pt1 C2 169.9(5) . . ?
C1 Pt1 P1 95.0(4) . . ?
C2 Pt1 P1 94.6(4) . . ?
C1 Pt1 I1 84.6(4) . . ?
C2 Pt1 I1 85.9(4) . . ?
P1 Pt1 I1 178.24(9) . . ?
C4 P1 C10 105.2(6) . . ?
C4 P1 C16 110.9(6) . . ?
C10 P1 C16 104.5(6) . . ?
C4 P1 Pt1 113.7(5) . . ?
C10 P1 Pt1 113.6(4) . . ?
C16 P1 Pt1 108.5(4) . . ?
O1 C1 Pt1 176.9(12) . . ?
C3 C2 Pt1 112.2(9) . . ?
C3 C2 H2A 109.2 . . ?
Pt1 C2 H2A 109.2 . . ?
C3 C2 H2B 109.2 . . ?
Pt1 C2 H2B 109.2 . . ?
H2A C2 H2B 107.9 . . ?
N1 C3 C2 175.3(16) . . ?
C9 C4 C5 110.9(11) . . ?
C9 C4 P1 116.3(9) . . ?
C5 C4 P1 114.3(9) . . ?
C9 C4 H4 104.6 . . ?
C5 C4 H4 104.6 . . ?
P1 C4 H4 104.6 . . ?
C6 C5 C4 108.1(12) . . ?
C6 C5 H5A 110.1 . . ?
C4 C5 H5A 110.1 . . ?
C6 C5 H5B 110.1 . . ?
C4 C5 H5B 110.1 . . ?
H5A C5 H5B 108.4 . . ?
C5 C6 C7 110.4(14) . . ?
C5 C6 H6A 109.6 . . ?
C7 C6 H6A 109.6 . . ?
C5 C6 H6B 109.6 . . ?
C7 C6 H6B 109.6 . . ?
H6A C6 H6B 108.1 . . ?
C8 C7 C6 108.9(14) . . ?
C8 C7 H7A 109.9 . . ?
C6 C7 H7A 109.9 . . ?
C8 C7 H7B 109.9 . . ?
C6 C7 H7B 109.9 . . ?
H7A C7 H7B 108.3 . . ?
C9 C8 C7 113.2(15) . . ?
C9 C8 H8A 108.9 . . ?
C7 C8 H8A 108.9 . . ?
C9 C8 H8B 108.9 . . ?
C7 C8 H8B 108.9 . . ?
H8A C8 H8B 107.7 . . ?
C8 C9 C4 108.9(13) . . ?
C8 C9 H9A 109.9 . . ?
C4 C9 H9A 109.9 . . ?
C8 C9 H9B 109.9 . . ?
C4 C9 H9B 109.9 . . ?
H9A C9 H9B 108.3 . . ?
C11 C10 C15 108.8(11) . . ?
C11 C10 P1 113.9(9) . . ?
C15 C10 P1 109.8(9) . . ?
C11 C10 H10 108.1 . . ?
C15 C10 H10 108.1 . . ?
P1 C10 H10 108.1 . . ?
C12 C11 C10 111.3(11) . . ?
C12 C11 H11A 109.4 . . ?
C10 C11 H11A 109.4 . . ?
C12 C11 H11B 109.4 . . ?
C10 C11 H11B 109.4 . . ?
H11A C11 H11B 108.0 . . ?
C13 C12 C11 111.5(12) . . ?
C13 C12 H12A 109.3 . . ?
C11 C12 H12A 109.3 . . ?
C13 C12 H12B 109.3 . . ?
C11 C12 H12B 109.3 . . ?
H12A C12 H12B 108.0 . . ?
C14 C13 C12 111.7(12) . . ?
C14 C13 H13A 109.3 . . ?
C12 C13 H13A 109.3 . . ?
C14 C13 H13B 109.3 . . ?
C12 C13 H13B 109.3 . . ?
H13A C13 H13B 107.9 . . ?
C13 C14 C15 112.3(13) . . ?
C13 C14 H14A 109.1 . . ?
C15 C14 H14A 109.1 . . ?
C13 C14 H14B 109.1 . . ?
C15 C14 H14B 109.1 . . ?
H14A C14 H14B 107.9 . . ?
C14 C15 C10 111.8(12) . . ?
C14 C15 H15A 109.3 . . ?
C10 C15 H15A 109.3 . . ?
C14 C15 H15B 109.3 . . ?
C10 C15 H15B 109.3 . . ?
H15A C15 H15B 107.9 . . ?
C21 C16 C17 110.3(11) . . ?
C21 C16 P1 110.9(9) . . ?
C17 C16 P1 117.2(9) . . ?
C21 C16 H16 105.9 . . ?
C17 C16 H16 105.9 . . ?
P1 C16 H16 105.9 . . ?
C18 C17 C16 108.9(11) . . ?
C18 C17 H17A 109.9 . . ?
C16 C17 H17A 109.9 . . ?
C18 C17 H17B 109.9 . . ?
C16 C17 H17B 109.9 . . ?
H17A C17 H17B 108.3 . . ?
C17 C18 C19 110.5(12) . . ?
C17 C18 H18A 109.5 . . ?
C19 C18 H18A 109.5 . . ?
C17 C18 H18B 109.5 . . ?
C19 C18 H18B 109.5 . . ?
H18A C18 H18B 108.1 . . ?
C20 C19 C18 109.8(12) . . ?
C20 C19 H19A 109.7 . . ?
C18 C19 H19A 109.7 . . ?
C20 C19 H19B 109.7 . . ?
C18 C19 H19B 109.7 . . ?
H19A C19 H19B 108.2 . . ?
C19 C20 C21 112.6(12) . . ?
C19 C20 H20A 109.1 . . ?
C21 C20 H20A 109.1 . . ?
C19 C20 H20B 109.1 . . ?
C21 C20 H20B 109.1 . . ?
H20A C20 H20B 107.8 . . ?
C20 C21 C16 109.1(11) . . ?
C20 C21 H21A 109.9 . . ?
C16 C21 H21A 109.9 . . ?
C20 C21 H21B 109.9 . . ?
C16 C21 H21B 109.9 . . ?
H21A C21 H21B 108.3 . . ?

loop_
_geom_bond_atom_site_label_1
_geom_bond_atom_site_label_2
_geom_bond_distance
_geom_bond_site_symmetry_2
_geom_bond_publ_flag
Pt1 C1 1.919(16) . ?
Pt1 C2 2.181(12) . ?
Pt1 P1 2.298(3) . ?
Pt1 I1 2.6481(12) . ?
P1 C4 1.832(14) . ?
P1 C10 1.839(13) . ?
P1 C16 1.863(13) . ?
O1 C1 1.092(18) . ?
N1 C3 1.19(2) . ?
C2 C3 1.31(2) . ?
C2 H2A 0.9900 . ?
C2 H2B 0.9900 . ?
C4 C9 1.521(19) . ?
C4 C5 1.580(19) . ?
C4 H4 1.0000 . ?
C5 C6 1.53(2) . ?
C5 H5A 0.9900 . ?
C5 H5B 0.9900 . ?
C6 C7 1.55(3) . ?
C6 H6A 0.9900 . ?
C6 H6B 0.9900 . ?
C7 C8 1.52(3) . ?
C7 H7A 0.9900 . ?
C7 H7B 0.9900 . ?
C8 C9 1.50(2) . ?
C8 H8A 0.9900 . ?
C8 H8B 0.9900 . ?
C9 H9A 0.9900 . ?
C9 H9B 0.9900 . ?
C10 C11 1.540(18) . ?
C10 C15 1.545(19) . ?
C10 H10 1.0000 . ?
C11 C12 1.520(18) . ?
C11 H11A 0.9900 . ?
C11 H11B 0.9900 . ?
C12 C13 1.52(2) . ?
C12 H12A 0.9900 . ?
C12 H12B 0.9900 . ?
C13 C14 1.50(2) . ?
C13 H13A 0.9900 . ?
C13 H13B 0.9900 . ?
C14 C15 1.51(2) . ?
C14 H14A 0.9900 . ?
C14 H14B 0.9900 . ?
C15 H15A 0.9900 . ?
C15 H15B 0.9900 . ?
C16 C21 1.540(18) . ?
C16 C17 1.541(19) . ?
C16 H16 1.0000 . ?
C17 C18 1.51(2) . ?
C17 H17A 0.9900 . ?
C17 H17B 0.9900 . ?
C18 C19 1.55(2) . ?
C18 H18A 0.9900 . ?
C18 H18B 0.9900 . ?
C19 C20 1.49(2) . ?
C19 H19A 0.9900 . ?
C19 H19B 0.9900 . ?
C20 C21 1.510(19) . ?
C20 H20A 0.9900 . ?
C20 H20B 0.9900 . ?
C21 H21A 0.9900 . ?
C21 H21B 0.9900 . ?

loop_
_geom_torsion_atom_site_label_1
_geom_torsion_atom_site_label_2
_geom_torsion_atom_site_label_3
_geom_torsion_atom_site_label_4
_geom_torsion
_geom_torsion_site_symmetry_1
_geom_torsion_site_symmetry_2
_geom_torsion_site_symmetry_3
_geom_torsion_site_symmetry_4
_geom_torsion_publ_flag
C1 Pt1 P1 C4 -138.8(7) . . . . ?
C2 Pt1 P1 C4 44.4(6) . . . . ?
I1 Pt1 P1 C4 -61(3) . . . . ?
C1 Pt1 P1 C10 100.9(7) . . . . ?
C2 Pt1 P1 C10 -75.9(6) . . . . ?
I1 Pt1 P1 C10 179(100) . . . . ?
C1 Pt1 P1 C16 -14.9(6) . . . . ?
C2 Pt1 P1 C16 168.3(6) . . . . ?
I1 Pt1 P1 C16 63(3) . . . . ?
C2 Pt1 C1 O1 13(28) . . . . ?
P1 Pt1 C1 O1 -148(25) . . . . ?
I1 Pt1 C1 O1 34(25) . . . . ?
C1 Pt1 C2 C3 -56(3) . . . . ?
P1 Pt1 C2 C3 105.1(10) . . . . ?
I1 Pt1 C2 C3 -76.6(10) . . . . ?
Pt1 C2 C3 N1 138(19) . . . . ?
C10 P1 C4 C9 -64.0(11) . . . . ?
C16 P1 C4 C9 48.4(12) . . . . ?
Pt1 P1 C4 C9 171.1(9) . . . . ?
C10 P1 C4 C5 164.6(10) . . . . ?
C16 P1 C4 C5 -82.9(12) . . . . ?
Pt1 P1 C4 C5 39.7(12) . . . . ?
C9 C4 C5 C6 59.4(16) . . . . ?
P1 C4 C5 C6 -166.7(11) . . . . ?
C4 C5 C6 C7 -59.0(17) . . . . ?
C5 C6 C7 C8 58.4(19) . . . . ?
C6 C7 C8 C9 -58(2) . . . . ?
C7 C8 C9 C4 58(2) . . . . ?
C5 C4 C9 C8 -57.9(16) . . . . ?
P1 C4 C9 C8 169.2(11) . . . . ?
C4 P1 C10 C11 -56.2(11) . . . . ?
C16 P1 C10 C11 -173.1(9) . . . . ?
Pt1 P1 C10 C11 68.8(10) . . . . ?
C4 P1 C10 C15 -178.5(10) . . . . ?
C16 P1 C10 C15 64.6(11) . . . . ?
Pt1 P1 C10 C15 -53.5(10) . . . . ?
C15 C10 C11 C12 -56.4(15) . . . . ?
P1 C10 C11 C12 -179.2(10) . . . . ?
C10 C11 C12 C13 56.4(16) . . . . ?
C11 C12 C13 C14 -54.3(17) . . . . ?
C12 C13 C14 C15 53.9(18) . . . . ?
C13 C14 C15 C10 -55.5(18) . . . . ?
C11 C10 C15 C14 55.9(16) . . . . ?
P1 C10 C15 C14 -178.9(11) . . . . ?
C4 P1 C16 C21 55.9(10) . . . . ?
C10 P1 C16 C21 168.8(9) . . . . ?
Pt1 P1 C16 C21 -69.6(9) . . . . ?
C4 P1 C16 C17 -71.9(12) . . . . ?
C10 P1 C16 C17 40.9(12) . . . . ?
Pt1 P1 C16 C17 162.5(9) . . . . ?
C21 C16 C17 C18 59.3(15) . . . . ?
P1 C16 C17 C18 -172.6(10) . . . . ?
C16 C17 C18 C19 -59.0(16) . . . . ?
C17 C18 C19 C20 58.2(16) . . . . ?
C18 C19 C20 C21 -57.4(16) . . . . ?
C19 C20 C21 C16 57.4(15) . . . . ?
C17 C16 C21 C20 -57.4(14) . . . . ?
P1 C16 C21 C20 171.0(9) . . . . ?
